data_1533713
loop_
_publ_author_name
'Sousa, P.M.'
'Carvalho, M.D.'
'Melo Jorge, M.E.'
'Cruz, M.M.'
'Costa, F.M.'
'Godinho, M.'

_publ_section_title
;
 Bismuth for calcium substitution in Ca4 Mn3 O10: preparation and study
;
_journal_name_full 'Solid State Sciences'
_journal_page_first 943
_journal_page_last 949
_journal_volume 5
_journal_year 2003
_chemical_formula_sum 'Bi0.693 Ca3.093 Mn3 O10'
_chemical_name_systematic '(Ca3.093 Bi0.693) (Mn3 O10)'
_space_group_IT_number 61
_symmetry_space_group_name_Hall '-P 2ac 2ab'
_symmetry_space_group_name_H-M 'P b c a'
_cell_angle_alpha 90
_cell_angle_beta 90
_cell_angle_gamma 90
_cell_formula_units_Z 4
_cell_length_a 5.3398
_cell_length_b 5.3419
_cell_length_c 26.8336
_cell_volume 765.420
_citation_journal_id_ASTM SSSCFJ
_cod_data_source_file Sousa_SSSCFJ_2003_1032.cif
_cod_data_source_block Bi0.693Ca3.093Mn3O10
_cod_original_cell_volume 765.4197
_cod_database_code 1533713

loop_
_symmetry_equiv_pos_as_xyz
x,y,z
-x+1/2,-y,z+1/2
x+1/2,-y+1/2,-z
-x,y+1/2,-z+1/2
-x,-y,-z
x-1/2,y,-z-1/2
-x-1/2,y-1/2,z
x,-y-1/2,z-1/2

loop_
_atom_site_label
_atom_site_type_symbol
_atom_site_fract_x
_atom_site_fract_y
_atom_site_fract_z
_atom_site_occupancy
_atom_site_U_iso_or_equiv
Mn1 Mn+3 0 0 0.5 1 0.0
O1 O-2 0.4239 0.0279 0.0709 1 0.0
O3 O-2 0.7557 0.2127 0.1341 1 0.0
Mn2 Mn+3 0.49055 0.00655 0.14078 1 0.0
Ca1 Ca+2 0.50091 0.47893 0.06834 0.7595 0.0
O4 O-2 0.2235 0.7788 0.1495 1 0.0
O2 O-2 0.5312 0.0005 0.2128 1 0.0
Bi2 Bi+3 -0.01688 0.02412 0.20332 0.187 0.0
Bi1 Bi+3 0.50091 0.47893 0.06834 0.1595 0.0
O5 O-2 0.2892 0.2842 -0.0066 1 0.0
Ca2 Ca+2 -0.01688 0.02412 0.20332 0.787 0.0
